data_2229904
loop_
_publ_author_name
'\,Sen, Fatih'
'Din\,cer, Muharrem'
'\,Cukuroval\?i, Alaaddin'
'Y\?ilmaz, Ibrahim'

_publ_section_title
;
 (<i>Z</i>)-1-(3-Mesityl-3-methylcyclobutyl)-2-(morpholin-4-yl)ethanone
 oxime
;
_journal_coeditor_code ZS2100
_journal_issue 4
_journal_name_full 'Acta Crystallographica Section E'
_journal_page_first o958
_journal_page_last o959
_journal_paper_doi 10.1107/S1600536811009408
_journal_volume 67
_journal_year 2011
_chemical_formula_iupac 'C20 H30 N2 O2'
_chemical_formula_moiety 'C20 H30 N2 O2'
_chemical_formula_sum 'C20 H30 N2 O2'
_chemical_formula_weight 330.46
_chemical_melting_point 428
_chemical_name_systematic
;
(<i>Z</i>)-1-(3-Mesityl-3-methylcyclobutyl)-2-(morpholin-4-yl)ethanone oxime
;
_space_group_IT_number 14
_symmetry_cell_setting monoclinic
_symmetry_space_group_name_Hall '-P 2ybc'
_symmetry_space_group_name_H-M 'P 1 21/c 1'
_atom_sites_solution_hydrogens geom
_atom_sites_solution_primary direct
_atom_sites_solution_secondary difmap
_audit_creation_method SHELXL97
_cell_angle_alpha 90.00
_cell_angle_beta 126.574(2)
_cell_angle_gamma 90.00
_cell_formula_units_Z 4
_cell_length_a 13.0273(4)
_cell_length_b 10.2337(2)
_cell_length_c 18.1262(6)
_cell_measurement_reflns_used 29343
_cell_measurement_temperature 296
_cell_measurement_theta_max 28.02
_cell_measurement_theta_min 1.40
_cell_volume 1940.69(11)
_computing_cell_refinement 'X-AREA (Stoe & Cie, 2002)'
_computing_data_collection 'X-AREA (Stoe & Cie, 2002)'
_computing_data_reduction 'X-RED32 (Stoe & Cie, 2002)'
_computing_molecular_graphics 'ORTEP-3 for Windows (Farrugia, 1997)'
_computing_publication_material
;
WinGX (Farrugia, 1999) and PLATON (Spek, 2009)
;
_computing_structure_refinement 'SHELXL97 (Sheldrick, 2008)'
_computing_structure_solution 'SHELXS97 (Sheldrick, 2008)'
_diffrn_ambient_temperature 296
_diffrn_detector_area_resol_mean 6.67
_diffrn_measured_fraction_theta_full 1.000
_diffrn_measured_fraction_theta_max 1.000
_diffrn_measurement_device_type 'Stoe IPDS II CCD area-detector'
_diffrn_measurement_method 'rotation method'
_diffrn_radiation_monochromator graphite
_diffrn_radiation_source 'fine-focus sealed tube'
_diffrn_radiation_type MoK\a
_diffrn_radiation_wavelength 0.71073
_diffrn_reflns_av_R_equivalents 0.0579
_diffrn_reflns_av_sigmaI/netI 0.0254
_diffrn_reflns_limit_h_max 16
_diffrn_reflns_limit_h_min -16
_diffrn_reflns_limit_k_max 12
_diffrn_reflns_limit_k_min -12
_diffrn_reflns_limit_l_max 22
_diffrn_reflns_limit_l_min -22
_diffrn_reflns_number 28812
_diffrn_reflns_theta_full 26.50
_diffrn_reflns_theta_max 26.50
_diffrn_reflns_theta_min 1.95
_diffrn_standards_number 0
_exptl_absorpt_coefficient_mu 0.073
_exptl_absorpt_correction_T_max 0.9773
_exptl_absorpt_correction_T_min 0.9643
_exptl_absorpt_correction_type integration
_exptl_absorpt_process_details '(X-RED32; Stoe & Cie, 2002)'
_exptl_crystal_colour colourless
_exptl_crystal_density_diffrn 1.131
_exptl_crystal_density_method 'not measured'
_exptl_crystal_description prism
_exptl_crystal_F_000 720
_exptl_crystal_size_max 0.600
_exptl_crystal_size_mid 0.547
_exptl_crystal_size_min 0.480
_refine_diff_density_max 0.239
_refine_diff_density_min -0.207
_refine_ls_extinction_method none
_refine_ls_goodness_of_fit_ref 1.094
_refine_ls_hydrogen_treatment constr
_refine_ls_matrix_type full
_refine_ls_number_parameters 217
_refine_ls_number_reflns 4031
_refine_ls_number_restraints 0
_refine_ls_restrained_S_all 1.094
_refine_ls_R_factor_all 0.0661
_refine_ls_R_factor_gt 0.0517
_refine_ls_shift/su_max 0.000
_refine_ls_shift/su_mean 0.000
_refine_ls_structure_factor_coef Fsqd
_refine_ls_weighting_details 'calc w = 1/[\s^2^(Fo^2^)+(0.0970P)^2^+0.1596P] where P=(Fo^2^+2Fc^2^)/3'
_refine_ls_weighting_scheme calc
_refine_ls_wR_factor_gt 0.1609
_refine_ls_wR_factor_ref 0.1710
_reflns_number_gt 3110
_reflns_number_total 4031
_reflns_threshold_expression I>2\s(I)
_cod_data_source_file zs2100.cif
_cod_data_source_block I
_cod_original_cell_volume 1940.69(10)
_cod_original_sg_symbol_H-M 'P 21/c'
_cod_database_code 2229904
_cod_database_fobs_code 2229904

loop_
_symmetry_equiv_pos_as_xyz
'x, y, z'
'-x, y+1/2, -z+1/2'
'-x, -y, -z'
'x, -y-1/2, z-1/2'

loop_
_atom_site_type_symbol
_atom_site_label
_atom_site_fract_x
_atom_site_fract_y
_atom_site_fract_z
_atom_site_U_iso_or_equiv
_atom_site_adp_type
_atom_site_calc_flag
_atom_site_refinement_flags
_atom_site_occupancy
_atom_site_disorder_assembly
_atom_site_disorder_group
C C1 0.36380(14) -0.05777(14) 0.74190(10) 0.0528(4) Uani d . 1 . .
C C2 0.46281(15) -0.05329(16) 0.83667(11) 0.0601(4) Uani d . 1 . .
C C3 0.46390(18) -0.1424(2) 0.89474(12) 0.0715(5) Uani d . 1 . .
H H3 0.5287 -0.1366 0.9575 0.086 Uiso calc R 1 . .
C C4 0.3733(2) -0.2391(2) 0.86371(15) 0.0758(5) Uani d . 1 . .
C C5 0.28345(19) -0.24910(18) 0.77046(15) 0.0752(5) Uani d . 1 . .
H H5 0.2242 -0.3167 0.7476 0.090 Uiso calc R 1 . .
C C6 0.27696(16) -0.16278(16) 0.70854(12) 0.0625(4) Uani d . 1 . .
C C7 0.1786(2) -0.1905(2) 0.60720(14) 0.0886(6) Uani d . 1 . .
H H7A 0.1295 -0.2660 0.5997 0.133 Uiso calc R 1 . .
H H7B 0.2212 -0.2066 0.5794 0.133 Uiso calc R 1 . .
H H7C 0.1229 -0.1166 0.5782 0.133 Uiso calc R 1 . .
C C8 0.57461(17) 0.0403(2) 0.87941(14) 0.0814(6) Uani d . 1 . .
H H8A 0.5632 0.0968 0.8328 0.122 Uiso calc R 1 . .
H H8B 0.6524 -0.0084 0.9071 0.122 Uiso calc R 1 . .
H H8C 0.5790 0.0918 0.9255 0.122 Uiso calc R 1 . .
C C9 0.3761(3) -0.3317(3) 0.9297(2) 0.1137(9) Uani d . 1 . .
H H9A 0.4450 -0.3083 0.9916 0.171 Uiso calc R 1 . .
H H9B 0.3885 -0.4194 0.9175 0.171 Uiso calc R 1 . .
H H9C 0.2966 -0.3265 0.9219 0.171 Uiso calc R 1 . .
C C10 0.4242(2) 0.0076(2) 0.63806(16) 0.0834(6) Uani d . 1 . .
H H10A 0.4154 0.0753 0.5979 0.125 Uiso calc R 1 . .
H H10B 0.3894 -0.0724 0.6042 0.125 Uiso calc R 1 . .
H H10C 0.5131 -0.0045 0.6874 0.125 Uiso calc R 1 . .
C C11 0.35215(14) 0.04679(15) 0.67740(11) 0.0556(4) Uani d . 1 . .
C C12 0.38414(15) 0.18873(15) 0.71533(12) 0.0603(4) Uani d . 1 . .
H H12A 0.3857 0.2003 0.7691 0.072 Uiso calc R 1 . .
H H12B 0.4617 0.2227 0.7263 0.072 Uiso calc R 1 . .
C C13 0.26170(15) 0.24003(16) 0.62660(12) 0.0612(4) Uani d . 1 . .
H H13 0.2804 0.2744 0.5853 0.073 Uiso calc R 1 . .
C C14 0.21439(16) 0.09740(16) 0.60114(11) 0.0622(4) Uani d . 1 . .
H H14A 0.1840 0.0734 0.5394 0.075 Uiso calc R 1 . .
H H14B 0.1520 0.0746 0.6119 0.075 Uiso calc R 1 . .
C C15 0.18063(15) 0.33490(15) 0.63429(12) 0.0597(4) Uani d . 1 . .
C C16 0.18719(17) 0.34202(17) 0.71954(13) 0.0659(4) Uani d . 1 . .
H H16A 0.2731 0.3658 0.7713 0.079 Uiso calc R 1 . .
H H16B 0.1291 0.4090 0.7123 0.079 Uiso calc R 1 . .
C C17 0.01643(17) 0.1917(2) 0.67605(14) 0.0768(5) Uani d . 1 . .
H H17A -0.0136 0.1987 0.6127 0.092 Uiso calc R 1 . .
H H17B -0.0288 0.2556 0.6863 0.092 Uiso calc R 1 . .
C C18 -0.0090(2) 0.0568(3) 0.69414(19) 0.0989(7) Uani d . 1 . .
H H18A -0.1000 0.0394 0.6532 0.119 Uiso calc R 1 . .
H H18B 0.0338 -0.0066 0.6813 0.119 Uiso calc R 1 . .
C C19 0.1671(3) 0.0674(3) 0.84584(18) 0.1042(8) Uani d . 1 . .
H H19A 0.2119 0.0042 0.8346 0.125 Uiso calc R 1 . .
H H19B 0.1968 0.0574 0.9089 0.125 Uiso calc R 1 . .
C C20 0.1967(2) 0.2022(2) 0.83206(14) 0.0853(6) Uani d . 1 . .
H H20A 0.1544 0.2658 0.8451 0.102 Uiso calc R 1 . .
H H20B 0.2881 0.2175 0.8738 0.102 Uiso calc R 1 . .
N N1 0.09976(13) 0.41245(15) 0.57100(11) 0.0688(4) Uani d . 1 . .
N N2 0.15302(12) 0.21666(14) 0.73755(9) 0.0607(4) Uani d . 1 . .
O O1 0.09479(13) 0.40408(15) 0.49164(10) 0.0860(5) Uani d . 1 . .
H H1 0.0415 0.4558 0.4531 0.129 Uiso calc R 1 . .
O O2 0.03433(18) 0.0426(2) 0.78590(14) 0.1121(6) Uani d . 1 . .

loop_
_atom_site_aniso_label
_atom_site_aniso_U_11
_atom_site_aniso_U_22
_atom_site_aniso_U_33
_atom_site_aniso_U_12
_atom_site_aniso_U_13
_atom_site_aniso_U_23
C1 0.0502(7) 0.0468(8) 0.0587(8) 0.0063(6) 0.0309(7) 0.0032(6)
C2 0.0531(8) 0.0541(9) 0.0625(9) 0.0078(6) 0.0288(7) 0.0039(7)
C3 0.0706(10) 0.0733(11) 0.0618(10) 0.0145(9) 0.0347(8) 0.0132(8)
C4 0.0818(12) 0.0698(11) 0.0875(13) 0.0176(9) 0.0567(11) 0.0240(10)
C5 0.0735(11) 0.0534(9) 0.1002(14) -0.0039(8) 0.0526(11) 0.0056(9)
C6 0.0595(9) 0.0489(8) 0.0701(10) -0.0001(7) 0.0337(8) -0.0010(7)
C7 0.0829(13) 0.0665(11) 0.0782(13) -0.0119(9) 0.0273(10) -0.0135(9)
C8 0.0540(9) 0.0729(12) 0.0757(12) 0.0005(8) 0.0161(9) 0.0020(9)
C9 0.132(2) 0.1057(19) 0.130(2) 0.0176(15) 0.0929(19) 0.0460(16)
C10 0.0956(14) 0.0795(12) 0.1036(15) 0.0194(11) 0.0748(13) 0.0129(11)
C11 0.0547(8) 0.0525(8) 0.0620(9) 0.0068(6) 0.0360(7) 0.0056(7)
C12 0.0513(8) 0.0492(8) 0.0768(10) 0.0033(6) 0.0362(8) 0.0077(7)
C13 0.0623(9) 0.0582(9) 0.0717(10) 0.0118(7) 0.0447(8) 0.0181(7)
C14 0.0623(9) 0.0614(9) 0.0546(9) 0.0093(7) 0.0303(7) 0.0056(7)
C15 0.0561(8) 0.0487(8) 0.0770(10) 0.0061(6) 0.0411(8) 0.0153(7)
C16 0.0649(9) 0.0578(9) 0.0783(11) 0.0075(7) 0.0443(9) 0.0049(8)
C17 0.0589(10) 0.0881(13) 0.0795(12) 0.0028(9) 0.0392(9) 0.0151(10)
C18 0.0821(13) 0.1011(17) 0.1184(19) -0.0112(12) 0.0623(14) 0.0161(14)
C19 0.1032(17) 0.135(2) 0.0954(16) 0.0212(15) 0.0707(15) 0.0459(15)
C20 0.0821(12) 0.1126(17) 0.0656(11) 0.0095(11) 0.0464(10) 0.0115(11)
N1 0.0620(8) 0.0629(8) 0.0853(10) 0.0120(6) 0.0460(8) 0.0260(7)
N2 0.0563(7) 0.0677(8) 0.0599(8) 0.0052(6) 0.0357(6) 0.0100(6)
O1 0.0755(8) 0.1020(11) 0.0870(9) 0.0268(7) 0.0519(7) 0.0429(8)
O2 0.1121(13) 0.1290(15) 0.1348(15) 0.0072(10) 0.0949(12) 0.0415(11)

loop_
_atom_type_symbol
_atom_type_description
_atom_type_scat_dispersion_real
_atom_type_scat_dispersion_imag
_atom_type_scat_source
C C 0.0033 0.0016 'International Tables Vol C Tables 4.2.6.8 and 6.1.1.4'
H H 0.0000 0.0000 'International Tables Vol C Tables 4.2.6.8 and 6.1.1.4'
N N 0.0061 0.0033 'International Tables Vol C Tables 4.2.6.8 and 6.1.1.4'
O O 0.0106 0.0060 'International Tables Vol C Tables 4.2.6.8 and 6.1.1.4'

loop_
_geom_angle_atom_site_label_1
_geom_angle_atom_site_label_2
_geom_angle_atom_site_label_3
_geom_angle_site_symmetry_1
_geom_angle_site_symmetry_3
_geom_angle
_geom_angle_publ_flag
C2 C1 C6 . . 117.83(14) ?
C2 C1 C11 . . 120.93(14) ?
C6 C1 C11 . . 121.24(14) ?
C3 C2 C1 . . 119.55(16) ?
C3 C2 C8 . . 117.12(16) ?
C1 C2 C8 . . 123.24(16) ?
C4 C3 C2 . . 122.95(17) ?
C4 C3 H3 . . 118.5 ?
C2 C3 H3 . . 118.5 ?
C5 C4 C3 . . 116.83(17) ?
C5 C4 C9 . . 122.0(2) ?
C3 C4 C9 . . 121.2(2) ?
C4 C5 C6 . . 122.97(18) ?
C4 C5 H5 . . 118.5 ?
C6 C5 H5 . . 118.5 ?
C5 C6 C1 . . 119.40(16) ?
C5 C6 C7 . . 117.43(17) ?
C1 C6 C7 . . 123.12(16) ?
C6 C7 H7A . . 109.5 ?
C6 C7 H7B . . 109.5 ?
H7A C7 H7B . . 109.5 ?
C6 C7 H7C . . 109.5 ?
H7A C7 H7C . . 109.5 ?
H7B C7 H7C . . 109.5 ?
C2 C8 H8A . . 109.5 ?
C2 C8 H8B . . 109.5 ?
H8A C8 H8B . . 109.5 ?
C2 C8 H8C . . 109.5 ?
H8A C8 H8C . . 109.5 ?
H8B C8 H8C . . 109.5 ?
C4 C9 H9A . . 109.5 ?
C4 C9 H9B . . 109.5 ?
H9A C9 H9B . . 109.5 ?
C4 C9 H9C . . 109.5 ?
H9A C9 H9C . . 109.5 ?
H9B C9 H9C . . 109.5 ?
C11 C10 H10A . . 109.5 ?
C11 C10 H10B . . 109.5 ?
H10A C10 H10B . . 109.5 ?
C11 C10 H10C . . 109.5 ?
H10A C10 H10C . . 109.5 ?
H10B C10 H10C . . 109.5 ?
C1 C11 C10 . . 111.39(13) ?
C1 C11 C12 . . 116.03(14) ?
C10 C11 C12 . . 111.90(15) ?
C1 C11 C14 . . 116.62(13) ?
C10 C11 C14 . . 111.97(15) ?
C12 C11 C14 . . 86.87(11) ?
C13 C12 C11 . . 91.08(12) ?
C13 C12 H12A . . 113.5 ?
C11 C12 H12A . . 113.5 ?
C13 C12 H12B . . 113.5 ?
C11 C12 H12B . . 113.5 ?
H12A C12 H12B . . 110.8 ?
C15 C13 C12 . . 118.29(15) ?
C15 C13 C14 . . 117.48(14) ?
C12 C13 C14 . . 88.30(12) ?
C15 C13 H13 . . 110.3 ?
C12 C13 H13 . . 110.3 ?
C14 C13 H13 . . 110.3 ?
C13 C14 C11 . . 90.31(12) ?
C13 C14 H14A . . 113.6 ?
C11 C14 H14A . . 113.6 ?
C13 C14 H14B . . 113.6 ?
C11 C14 H14B . . 113.6 ?
H14A C14 H14B . . 110.9 ?
N1 C15 C16 . . 114.07(15) ?
N1 C15 C13 . . 124.80(17) ?
C16 C15 C13 . . 121.10(13) ?
N2 C16 C15 . . 110.55(14) ?
N2 C16 H16A . . 109.5 ?
C15 C16 H16A . . 109.5 ?
N2 C16 H16B . . 109.5 ?
C15 C16 H16B . . 109.5 ?
H16A C16 H16B . . 108.1 ?
N2 C17 C18 . . 108.85(16) ?
N2 C17 H17A . . 109.9 ?
C18 C17 H17A . . 109.9 ?
N2 C17 H17B . . 109.9 ?
C18 C17 H17B . . 109.9 ?
H17A C17 H17B . . 108.3 ?
O2 C18 C17 . . 111.6(2) ?
O2 C18 H18A . . 109.3 ?
C17 C18 H18A . . 109.3 ?
O2 C18 H18B . . 109.3 ?
C17 C18 H18B . . 109.3 ?
H18A C18 H18B . . 108.0 ?
O2 C19 C20 . . 110.93(19) ?
O2 C19 H19A . . 109.5 ?
C20 C19 H19A . . 109.5 ?
O2 C19 H19B . . 109.5 ?
C20 C19 H19B . . 109.5 ?
H19A C19 H19B . . 108.0 ?
N2 C20 C19 . . 109.40(19) ?
N2 C20 H20A . . 109.8 ?
C19 C20 H20A . . 109.8 ?
N2 C20 H20B . . 109.8 ?
C19 C20 H20B . . 109.8 ?
H20A C20 H20B . . 108.2 ?
C15 N1 O1 . . 113.21(15) ?
C17 N2 C20 . . 109.05(15) ?
C17 N2 C16 . . 112.40(13) ?
C20 N2 C16 . . 113.32(16) ?
N1 O1 H1 . . 109.5 ?
C18 O2 C19 . . 109.51(16) ?

loop_
_geom_bond_atom_site_label_1
_geom_bond_atom_site_label_2
_geom_bond_site_symmetry_2
_geom_bond_distance
_geom_bond_publ_flag
C1 C2 . 1.406(2) ?
C1 C6 . 1.409(2) ?
C1 C11 . 1.524(2) ?
C2 C3 . 1.386(3) ?
C2 C8 . 1.515(3) ?
C3 C4 . 1.378(3) ?
C3 H3 . 0.9300 ?
C4 C5 . 1.371(3) ?
C4 C9 . 1.509(3) ?
C5 C6 . 1.391(3) ?
C5 H5 . 0.9300 ?
C6 C7 . 1.514(3) ?
C7 H7A . 0.9600 ?
C7 H7B . 0.9600 ?
C7 H7C . 0.9600 ?
C8 H8A . 0.9600 ?
C8 H8B . 0.9600 ?
C8 H8C . 0.9600 ?
C9 H9A . 0.9600 ?
C9 H9B . 0.9600 ?
C9 H9C . 0.9600 ?
C10 C11 . 1.533(2) ?
C10 H10A . 0.9600 ?
C10 H10B . 0.9600 ?
C10 H10C . 0.9600 ?
C11 C12 . 1.554(2) ?
C11 C14 . 1.563(2) ?
C12 C13 . 1.533(2) ?
C12 H12A . 0.9700 ?
C12 H12B . 0.9700 ?
C13 C15 . 1.501(2) ?
C13 C14 . 1.544(2) ?
C13 H13 . 0.9800 ?
C14 H14A . 0.9700 ?
C14 H14B . 0.9700 ?
C15 N1 . 1.271(2) ?
C15 C16 . 1.498(3) ?
C16 N2 . 1.457(2) ?
C16 H16A . 0.9700 ?
C16 H16B . 0.9700 ?
C17 N2 . 1.453(2) ?
C17 C18 . 1.500(3) ?
C17 H17A . 0.9700 ?
C17 H17B . 0.9700 ?
C18 O2 . 1.410(3) ?
C18 H18A . 0.9700 ?
C18 H18B . 0.9700 ?
C19 O2 . 1.414(3) ?
C19 C20 . 1.493(4) ?
C19 H19A . 0.9700 ?
C19 H19B . 0.9700 ?
C20 N2 . 1.456(2) ?
C20 H20A . 0.9700 ?
C20 H20B . 0.9700 ?
N1 O1 . 1.404(2) ?
O1 H1 . 0.8200 ?

loop_
_geom_hbond_atom_site_label_D
_geom_hbond_atom_site_label_H
_geom_hbond_atom_site_label_A
_geom_hbond_site_symmetry_A
_geom_hbond_distance_DH
_geom_hbond_distance_HA
_geom_hbond_distance_DA
_geom_hbond_angle_DHA
O1 H1 N1 3_566 0.82 2.11 2.7944(19) 141
C16 H16B O2 2_556 0.97 2.55 3.494(2) 165
C19 H19B O1 4_566 0.97 2.56 3.305(3) 134
C12 H12B Cg1 2_645 0.97 2.84 3.777(3) 161

loop_
_geom_torsion_atom_site_label_1
_geom_torsion_atom_site_label_2
_geom_torsion_atom_site_label_3
_geom_torsion_atom_site_label_4
_geom_torsion_site_symmetry_1
_geom_torsion_site_symmetry_2
_geom_torsion_site_symmetry_3
_geom_torsion_site_symmetry_4
_geom_torsion
_geom_torsion_publ_flag
C6 C1 C2 C3 . . . . -6.9(2) ?
C11 C1 C2 C3 . . . . 173.84(15) ?
C6 C1 C2 C8 . . . . 169.57(16) ?
C11 C1 C2 C8 . . . . -9.6(2) ?
C1 C2 C3 C4 . . . . 1.8(3) ?
C8 C2 C3 C4 . . . . -174.94(18) ?
C2 C3 C4 C5 . . . . 3.5(3) ?
C2 C3 C4 C9 . . . . -178.3(2) ?
C3 C4 C5 C6 . . . . -3.6(3) ?
C9 C4 C5 C6 . . . . 178.3(2) ?
C4 C5 C6 C1 . . . . -1.6(3) ?
C4 C5 C6 C7 . . . . 175.97(19) ?
C2 C1 C6 C5 . . . . 6.9(2) ?
C11 C1 C6 C5 . . . . -173.91(15) ?
C2 C1 C6 C7 . . . . -170.59(17) ?
C11 C1 C6 C7 . . . . 8.6(3) ?
C2 C1 C11 C10 . . . . 91.37(19) ?
C6 C1 C11 C10 . . . . -87.81(19) ?
C2 C1 C11 C12 . . . . -38.2(2) ?
C6 C1 C11 C12 . . . . 142.60(15) ?
C2 C1 C11 C14 . . . . -138.40(15) ?
C6 C1 C11 C14 . . . . 42.4(2) ?
C1 C11 C12 C13 . . . . -132.15(13) ?
C10 C11 C12 C13 . . . . 98.51(15) ?
C14 C11 C12 C13 . . . . -13.94(13) ?
C11 C12 C13 C15 . . . . 134.65(15) ?
C11 C12 C13 C14 . . . . 14.10(13) ?
C15 C13 C14 C11 . . . . -135.28(15) ?
C12 C13 C14 C11 . . . . -14.01(13) ?
C1 C11 C14 C13 . . . . 131.49(14) ?
C10 C11 C14 C13 . . . . -98.55(16) ?
C12 C11 C14 C13 . . . . 13.83(13) ?
C12 C13 C15 N1 . . . . 159.02(16) ?
C14 C13 C15 N1 . . . . -97.0(2) ?
C12 C13 C15 C16 . . . . -22.9(2) ?
C14 C13 C15 C16 . . . . 81.1(2) ?
N1 C15 C16 N2 . . . . 118.59(16) ?
C13 C15 C16 N2 . . . . -59.7(2) ?
N2 C17 C18 O2 . . . . 59.1(2) ?
O2 C19 C20 N2 . . . . -59.6(3) ?
C16 C15 N1 O1 . . . . -179.84(14) ?
C13 C15 N1 O1 . . . . -1.6(2) ?
C18 C17 N2 C20 . . . . -58.0(2) ?
C18 C17 N2 C16 . . . . 175.45(18) ?
C19 C20 N2 C17 . . . . 58.7(2) ?
C19 C20 N2 C16 . . . . -175.29(17) ?
C15 C16 N2 C17 . . . . -74.95(18) ?
C15 C16 N2 C20 . . . . 160.85(15) ?
C17 C18 O2 C19 . . . . -59.2(3) ?
C20 C19 O2 C18 . . . . 59.2(3) ?
